data_2241322
loop_
_publ_author_name
'Becker, Lisanne'
'Spannenberg, Anke'
'Arndt, Perdita'
'Rosenthal, Uwe'

_publ_section_title
;
 Crystal structure of
 bis{\m~2~-[(2-iminocyclopentylidene)methylidene]azanido-\k^2^<i>N</i>:<i>N</i>'}bis[(\h^5^-pentamethylcyclopentadienyl)zirconium(IV)]
 hexane monosolvate
;
_journal_issue 12
_journal_name_full 'Acta Crystallographica Section E'
_journal_page_first m219
_journal_page_last m220
_journal_paper_doi 10.1107/S2056989015021234
_journal_volume 71
_journal_year 2015
_chemical_formula_iupac '[Zr2 (C10 H15)4 (C6 H6 N2)2], C6 H14'
_chemical_formula_moiety 'C52 H72 N4 Zr2, C6 H14'
_chemical_formula_sum 'C58 H86 N4 Zr2'
_chemical_formula_weight 1021.74
_chemical_name_systematic
;Bis{\m~2~-[(2-iminocyclopentylidene)methylidene]azanido-\k^2^<i>N</i>:<i>N</i>'}bis[(\h^5^-pentamethylcyclopentadienyl)zirconium(IV)]
hexane monosolvate
;
_space_group_crystal_system monoclinic
_space_group_IT_number 14
_space_group_name_Hall '-P 2ybc'
_space_group_name_H-M_alt 'P 1 21/c 1'
_symmetry_space_group_name_Hall '-P 2ybc'
_symmetry_space_group_name_H-M 'P 1 21/c 1'
_atom_sites_solution_hydrogens geom
_audit_creation_method SHELXL-2014/7
_cell_angle_alpha 90
_cell_angle_beta 117.7232(15)
_cell_angle_gamma 90
_cell_formula_units_Z 2
_cell_length_a 13.4862(8)
_cell_length_b 16.9048(11)
_cell_length_c 13.0151(8)
_cell_measurement_reflns_used 9621
_cell_measurement_temperature 150(2)
_cell_measurement_theta_max 28.80
_cell_measurement_theta_min 2.95
_cell_volume 2626.6(3)
_computing_cell_refinement
;
SAINT (Bruker, 2014)
;
_computing_data_collection
;
APEX2 (Bruker, 2014)
;
_computing_data_reduction
;
SAINT (Bruker, 2014)
;
_computing_molecular_graphics
;
XP in SHELXTL (Sheldrick, 2008) and Mercury (Macrae <i>et al.</i>,
2006)
;
_computing_publication_material
;
publCIF (Westrip, 2010)
;
_computing_structure_refinement
;
SHELXL2014 (Sheldrick, 2015)
;
_computing_structure_solution
;
SHELXS97 (Sheldrick, 2008)
;
_diffrn_ambient_temperature 150(2)
_diffrn_detector_area_resol_mean 8.3333
_diffrn_measured_fraction_theta_full 1.000
_diffrn_measured_fraction_theta_max 1.000
_diffrn_measurement_device_type 'Bruker APEXII CCD'
_diffrn_measurement_method '\f and \w scans'
_diffrn_radiation_type MoK\a
_diffrn_radiation_wavelength 0.71073
_diffrn_reflns_av_R_equivalents 0.0280
_diffrn_reflns_limit_h_max 17
_diffrn_reflns_limit_h_min -17
_diffrn_reflns_limit_k_max 22
_diffrn_reflns_limit_k_min -22
_diffrn_reflns_limit_l_max 17
_diffrn_reflns_limit_l_min -16
_diffrn_reflns_number 60472
_diffrn_reflns_theta_full 25.242
_diffrn_reflns_theta_max 27.999
_diffrn_reflns_theta_min 1.706
_exptl_absorpt_coefficient_mu 0.437
_exptl_absorpt_correction_T_max 0.93
_exptl_absorpt_correction_T_min 0.88
_exptl_absorpt_correction_type multi-scan
_exptl_absorpt_process_details
;
(<i>SADABS</i>; Bruker, 2014)
;
_exptl_crystal_colour red
_exptl_crystal_density_diffrn 1.292
_exptl_crystal_description prism
_exptl_crystal_F_000 1084
_exptl_crystal_size_max 0.345
_exptl_crystal_size_mid 0.268
_exptl_crystal_size_min 0.177
_refine_diff_density_max 0.883
_refine_diff_density_min -0.426
_refine_ls_extinction_method none
_refine_ls_goodness_of_fit_ref 1.064
_refine_ls_hydrogen_treatment constr
_refine_ls_matrix_type full
_refine_ls_number_parameters 386
_refine_ls_number_reflns 6341
_refine_ls_number_restraints 239
_refine_ls_restrained_S_all 1.096
_refine_ls_R_factor_all 0.0412
_refine_ls_R_factor_gt 0.0352
_refine_ls_shift/su_max 0.001
_refine_ls_shift/su_mean 0.000
_refine_ls_structure_factor_coef Fsqd
_refine_ls_weighting_details 'w=1/[\s^2^(Fo^2^)+(0.0437P)^2^+3.0941P] where P=(Fo^2^+2Fc^2^)/3'
_refine_ls_weighting_scheme calc
_refine_ls_wR_factor_gt 0.0883
_refine_ls_wR_factor_ref 0.0944
_reflns_number_gt 5621
_reflns_number_total 6341
_reflns_threshold_expression 'I > 2\s(I)'
_cod_data_source_file wm5234sup1.cif
_cod_data_source_block I
_cod_database_code 2241322
_shelx_space_group_comment
;
The symmetry employed for this shelxl refinement is uniquely defined
by the following loop, which should always be used as a source of
symmetry information in preference to the above space-group names.
They are only intended as comments.
;

loop_
_space_group_symop_operation_xyz
'x, y, z'
'-x, y+1/2, -z+1/2'
'-x, -y, -z'
'x, -y-1/2, z-1/2'

loop_
_atom_site_type_symbol
_atom_site_label
_atom_site_fract_x
_atom_site_fract_y
_atom_site_fract_z
_atom_site_U_iso_or_equiv
_atom_site_adp_type
_atom_site_calc_flag
_atom_site_occupancy
_atom_site_disorder_assembly
_atom_site_disorder_group
Zr Zr1 0.74138(2) 0.57267(2) 0.87471(2) 0.01961(7) Uani d 1 . .
N N1 0.91400(14) 0.59393(11) 1.01612(16) 0.0266(4) Uani d 1 . .
N N2 0.78112(14) 0.48191(10) 0.80846(15) 0.0269(4) Uani d 1 . .
C C1 0.99978(17) 0.60769(12) 1.09499(18) 0.0236(4) Uani d 1 . .
C C2 1.09941(17) 0.62794(13) 1.18946(18) 0.0269(4) Uani d 1 . .
C C3 1.1146(2) 0.70152(14) 1.2619(2) 0.0370(5) Uani d 1 . .
H H3A 1.0825 0.6943 1.3160 0.044 Uiso calc 1 . .
H H3B 1.0796 0.7483 1.2123 0.044 Uiso calc 1 . .
C C4 0.80110(18) 0.41727(12) 0.76840(19) 0.0268(4) Uani d 1 . .
C C5 0.7144(2) 0.37526(15) 0.6595(2) 0.0385(6) Uani d 1 . .
H H5A 0.6395 0.3766 0.6558 0.046 Uiso calc 1 . .
H H5B 0.7098 0.4002 0.5885 0.046 Uiso calc 1 . .
C C6 0.7577(2) 0.29049(16) 0.6724(3) 0.0472(7) Uani d 1 . .
H H6A 0.7337 0.2658 0.5955 0.057 Uiso calc 1 . .
H H6B 0.7300 0.2580 0.7170 0.057 Uiso calc 1 . .
C C7 0.6755(2) 0.63050(14) 0.67304(19) 0.0354(5) Uani d 1 . .
C C8 0.7897(2) 0.64930(14) 0.7346(2) 0.0327(5) Uani d 1 . .
C C9 0.80379(18) 0.70401(13) 0.82182(19) 0.0308(5) Uani d 1 . .
C C10 0.6973(2) 0.71903(13) 0.8136(2) 0.0346(5) Uani d 1 . .
C C11 0.61826(19) 0.67272(14) 0.7208(2) 0.0367(5) Uani d 1 . .
C C12 0.6217(3) 0.57888(18) 0.5670(2) 0.0609(9) Uani d 1 . .
H H12A 0.5653 0.5450 0.5724 0.091 Uiso calc 1 . .
H H12B 0.6790 0.5458 0.5620 0.091 Uiso calc 1 . .
H H12C 0.5857 0.6122 0.4976 0.091 Uiso calc 1 . .
C C13 0.8791(3) 0.6204(2) 0.7062(3) 0.0585(8) Uani d 1 . .
H H13A 0.8664 0.5643 0.6846 0.088 Uiso calc 1 . .
H H13B 0.9526 0.6268 0.7741 0.088 Uiso calc 1 . .
H H13C 0.8767 0.6511 0.6412 0.088 Uiso calc 1 . .
C C14 0.9082(2) 0.74771(18) 0.9002(3) 0.0543(8) Uani d 1 . .
H H14A 0.9737 0.7161 0.9124 0.081 Uiso calc 1 . .
H H14B 0.9092 0.7573 0.9750 0.081 Uiso calc 1 . .
H H14C 0.9101 0.7984 0.8647 0.081 Uiso calc 1 . .
C C15 0.6731(3) 0.78178(17) 0.8802(3) 0.0634(9) Uani d 1 . .
H H15A 0.6882 0.8340 0.8577 0.095 Uiso calc 1 . .
H H15B 0.7209 0.7737 0.9635 0.095 Uiso calc 1 . .
H H15C 0.5942 0.7787 0.8628 0.095 Uiso calc 1 . .
C C16 0.4921(2) 0.6800(2) 0.6629(3) 0.0680(11) Uani d 1 . .
H H16A 0.4666 0.7106 0.5911 0.102 Uiso calc 1 . .
H H16B 0.4695 0.7070 0.7153 0.102 Uiso calc 1 . .
H H16C 0.4585 0.6271 0.6448 0.102 Uiso calc 1 . .
C C17A 0.7126(3) 0.56342(19) 1.0548(3) 0.0319(5) Uani d 0.811(3) A 1
C C18A 0.6044(3) 0.58128(18) 0.9616(3) 0.0337(5) Uani d 0.811(3) A 1
C C19A 0.5710(3) 0.51561(19) 0.8842(3) 0.0351(5) Uani d 0.811(3) A 1
C C20A 0.6543(3) 0.45762(18) 0.9317(3) 0.0334(5) Uani d 0.811(3) A 1
C C21A 0.7415(2) 0.48706(18) 1.0345(2) 0.0311(5) Uani d 0.811(3) A 1
C C22A 0.7769(4) 0.6134(3) 1.1598(4) 0.0651(11) Uani d 0.811(3) A 1
H H22A 0.7379 0.6637 1.1511 0.098 Uiso calc 0.811(3) A 1
H H22B 0.7831 0.5857 1.2287 0.098 Uiso calc 0.811(3) A 1
H H22C 0.8520 0.6234 1.1685 0.098 Uiso calc 0.811(3) A 1
C C23A 0.5301(5) 0.6474(3) 0.9602(6) 0.091(2) Uani d 0.811(3) A 1
H H23A 0.5736 0.6849 1.0224 0.137 Uiso calc 0.811(3) A 1
H H23B 0.4993 0.6746 0.8851 0.137 Uiso calc 0.811(3) A 1
H H23C 0.4687 0.6260 0.9722 0.137 Uiso calc 0.811(3) A 1
C C24A 0.4575(3) 0.5009(4) 0.7824(4) 0.085(2) Uani d 0.811(3) A 1
H H24A 0.4129 0.5495 0.7639 0.127 Uiso calc 0.811(3) A 1
H H24B 0.4667 0.4847 0.7151 0.127 Uiso calc 0.811(3) A 1
H H24C 0.4192 0.4589 0.8021 0.127 Uiso calc 0.811(3) A 1
C C25A 0.6508(4) 0.3744(2) 0.8886(4) 0.0628(11) Uani d 0.811(3) A 1
H H25A 0.7210 0.3473 0.9392 0.094 Uiso calc 0.811(3) A 1
H H25B 0.5879 0.3458 0.8894 0.094 Uiso calc 0.811(3) A 1
H H25C 0.6411 0.3760 0.8092 0.094 Uiso calc 0.811(3) A 1
C C26A 0.8461(4) 0.4421(3) 1.1119(4) 0.0615(10) Uani d 0.811(3) A 1
H H26A 0.8943 0.4752 1.1783 0.092 Uiso calc 0.811(3) A 1
H H26B 0.8260 0.3939 1.1397 0.092 Uiso calc 0.811(3) A 1
H H26C 0.8862 0.4279 1.0681 0.092 Uiso calc 0.811(3) A 1
C C17B 0.6671(9) 0.5907(6) 1.0239(9) 0.0311(8) Uani d 0.189(3) A 2
C C18B 0.5724(9) 0.5715(6) 0.9191(10) 0.0315(8) Uani d 0.189(3) A 2
C C19B 0.5851(10) 0.4934(6) 0.8913(12) 0.0327(8) Uani d 0.189(3) A 2
C C20B 0.6885(9) 0.4642(6) 0.9776(9) 0.0333(7) Uani d 0.189(3) A 2
C C21B 0.7376(9) 0.5240(6) 1.0608(10) 0.0326(7) Uani d 0.189(3) A 2
C C22B 0.6830(13) 0.6651(7) 1.0924(12) 0.072(3) Uani d 0.189(3) A 2
H H22D 0.6225 0.7023 1.0473 0.109 Uiso calc 0.189(3) A 2
H H22E 0.6817 0.6526 1.1653 0.109 Uiso calc 0.189(3) A 2
H H22F 0.7552 0.6890 1.1094 0.109 Uiso calc 0.189(3) A 2
C C23B 0.4652(10) 0.6185(9) 0.8646(14) 0.093(3) Uani d 0.189(3) A 2
H H23D 0.4786 0.6714 0.8992 0.139 Uiso calc 0.189(3) A 2
H H23E 0.4392 0.6231 0.7809 0.139 Uiso calc 0.189(3) A 2
H H23F 0.4080 0.5916 0.8781 0.139 Uiso calc 0.189(3) A 2
C C24B 0.5026(12) 0.4475(8) 0.7885(12) 0.088(3) Uani d 0.189(3) A 2
H H24D 0.4377 0.4809 0.7417 0.133 Uiso calc 0.189(3) A 2
H H24E 0.5382 0.4307 0.7413 0.133 Uiso calc 0.189(3) A 2
H H24F 0.4781 0.4008 0.8152 0.133 Uiso calc 0.189(3) A 2
C C25B 0.7292(13) 0.3811(6) 0.9867(13) 0.067(2) Uani d 0.189(3) A 2
H H25D 0.8033 0.3763 1.0542 0.100 Uiso calc 0.189(3) A 2
H H25E 0.6768 0.3452 0.9957 0.100 Uiso calc 0.189(3) A 2
H H25F 0.7343 0.3673 0.9162 0.100 Uiso calc 0.189(3) A 2
C C26B 0.8391(10) 0.5150(9) 1.1768(9) 0.068(2) Uani d 0.189(3) A 2
H H26D 0.8735 0.4632 1.1809 0.102 Uiso calc 0.189(3) A 2
H H26E 0.8931 0.5568 1.1868 0.102 Uiso calc 0.189(3) A 2
H H26F 0.8169 0.5189 1.2384 0.102 Uiso calc 0.189(3) A 2
C C27 0.8172(3) 0.1359(2) 0.9157(3) 0.0627(9) Uani d 1 . .
H H27A 0.8707 0.1794 0.9492 0.094 Uiso calc 1 . .
H H27B 0.7497 0.1473 0.9234 0.094 Uiso calc 1 . .
H H27C 0.7971 0.1300 0.8334 0.094 Uiso calc 1 . .
C C28 0.8691(3) 0.0609(2) 0.9785(3) 0.0600(8) Uani d 1 . .
H H28A 0.8135 0.0177 0.9462 0.072 Uiso calc 1 . .
H H28B 0.8884 0.0671 1.0614 0.072 Uiso calc 1 . .
C C29 0.9735(3) 0.0376(2) 0.9703(3) 0.0538(7) Uani d 1 . .
H H29A 0.9542 0.0328 0.8872 0.065 Uiso calc 1 . .
H H29B 1.0292 0.0807 1.0037 0.065 Uiso calc 1 . .

loop_
_atom_site_aniso_label
_atom_site_aniso_U_11
_atom_site_aniso_U_22
_atom_site_aniso_U_33
_atom_site_aniso_U_12
_atom_site_aniso_U_13
_atom_site_aniso_U_23
Zr1 0.01503(10) 0.01940(10) 0.02077(10) -0.00053(6) 0.00526(7) 0.00055(7)
N1 0.0203(8) 0.0255(8) 0.0282(9) -0.0002(7) 0.0063(7) -0.0009(7)
N2 0.0216(8) 0.0258(8) 0.0264(9) 0.0013(7) 0.0054(7) -0.0023(7)
C1 0.0228(10) 0.0220(9) 0.0252(9) 0.0009(7) 0.0105(8) -0.0002(8)
C2 0.0206(9) 0.0270(10) 0.0256(10) 0.0014(8) 0.0045(8) -0.0057(8)
C3 0.0300(11) 0.0338(12) 0.0358(12) 0.0050(9) 0.0056(10) -0.0119(10)
C4 0.0216(10) 0.0265(10) 0.0249(10) 0.0000(8) 0.0046(8) -0.0032(8)
C5 0.0252(11) 0.0395(13) 0.0328(12) 0.0039(9) -0.0017(9) -0.0122(10)
C6 0.0344(13) 0.0370(13) 0.0458(15) 0.0015(10) -0.0019(11) -0.0184(11)
C7 0.0397(13) 0.0300(11) 0.0233(10) -0.0055(9) 0.0035(9) 0.0065(9)
C8 0.0348(12) 0.0337(11) 0.0322(11) 0.0020(9) 0.0178(10) 0.0098(9)
C9 0.0273(11) 0.0285(10) 0.0289(10) -0.0077(8) 0.0067(9) 0.0076(8)
C10 0.0429(13) 0.0220(10) 0.0417(13) 0.0045(9) 0.0221(11) 0.0081(9)
C11 0.0239(11) 0.0331(12) 0.0425(13) 0.0020(9) 0.0066(10) 0.0174(10)
C12 0.084(2) 0.0494(17) 0.0263(13) -0.0163(16) 0.0060(14) 0.0002(11)
C13 0.063(2) 0.0630(19) 0.072(2) 0.0142(16) 0.0507(18) 0.0194(16)
C14 0.0448(15) 0.0492(16) 0.0435(15) -0.0241(13) -0.0010(12) 0.0156(12)
C15 0.099(3) 0.0283(13) 0.086(2) 0.0079(15) 0.062(2) 0.0024(14)
C16 0.0274(14) 0.066(2) 0.088(3) 0.0063(13) 0.0080(15) 0.0405(19)
C17A 0.0322(10) 0.0368(10) 0.0330(9) -0.0056(8) 0.0206(8) -0.0031(8)
C18A 0.0305(10) 0.0373(10) 0.0390(10) -0.0041(8) 0.0210(8) 0.0020(9)
C19A 0.0307(10) 0.0371(11) 0.0371(10) -0.0101(9) 0.0154(8) 0.0053(10)
C20A 0.0357(10) 0.0337(10) 0.0315(10) -0.0093(8) 0.0164(8) 0.0029(9)
C21A 0.0340(10) 0.0346(10) 0.0287(9) -0.0043(8) 0.0181(8) 0.0020(8)
C22A 0.075(2) 0.085(3) 0.056(2) -0.034(2) 0.0481(19) -0.0336(19)
C23A 0.105(4) 0.069(3) 0.167(6) 0.039(3) 0.120(5) 0.043(3)
C24A 0.037(2) 0.123(5) 0.061(2) -0.043(3) -0.0060(19) 0.038(3)
C25A 0.105(3) 0.0362(17) 0.069(2) -0.0208(19) 0.059(2) -0.0029(16)
C26A 0.067(2) 0.071(2) 0.0519(19) 0.0103(18) 0.0324(17) 0.0281(17)
C17B 0.0321(12) 0.0355(12) 0.0320(12) -0.0052(11) 0.0202(11) 0.0008(11)
C18B 0.0303(12) 0.0366(12) 0.0336(12) -0.0058(11) 0.0200(11) 0.0008(11)
C19B 0.0312(12) 0.0354(12) 0.0351(12) -0.0079(11) 0.0185(11) 0.0020(12)
C20B 0.0329(11) 0.0351(11) 0.0339(11) -0.0072(10) 0.0173(10) 0.0023(11)
C21B 0.0330(11) 0.0354(12) 0.0329(11) -0.0060(10) 0.0182(10) 0.0018(11)
C22B 0.086(4) 0.087(5) 0.059(4) -0.035(4) 0.046(4) -0.031(4)
C23B 0.105(6) 0.075(5) 0.165(7) 0.041(5) 0.119(6) 0.043(5)
C24B 0.044(4) 0.127(6) 0.063(4) -0.043(4) -0.002(4) 0.033(5)
C25B 0.089(3) 0.054(3) 0.066(3) -0.003(3) 0.045(3) 0.013(3)
C26B 0.073(3) 0.082(3) 0.057(3) -0.011(3) 0.036(3) 0.002(3)
C27 0.0449(17) 0.088(3) 0.0529(18) -0.0055(16) 0.0207(14) 0.0056(17)
C28 0.0496(18) 0.081(2) 0.0554(19) -0.0051(16) 0.0295(15) 0.0038(17)
C29 0.0528(17) 0.069(2) 0.0460(16) -0.0117(15) 0.0282(14) -0.0030(14)

loop_
_atom_type_symbol
_atom_type_description
_atom_type_scat_dispersion_real
_atom_type_scat_dispersion_imag
_atom_type_scat_source
C C 0.0033 0.0016 'International Tables Vol C Tables 4.2.6.8 and 6.1.1.4'
H H 0.0000 0.0000 'International Tables Vol C Tables 4.2.6.8 and 6.1.1.4'
Zr Zr -2.9673 0.5597 'International Tables Vol C Tables 4.2.6.8 and 6.1.1.4'
N N 0.0061 0.0033 'International Tables Vol C Tables 4.2.6.8 and 6.1.1.4'

loop_
_geom_angle_atom_site_label_1
_geom_angle_atom_site_label_2
_geom_angle_atom_site_label_3
_geom_angle_site_symmetry_1
_geom_angle_site_symmetry_3
_geom_angle
N2 Zr1 N1 . . 95.49(7)
N2 Zr1 C21A . . 91.04(9)
N1 Zr1 C21A . . 79.18(8)
N2 Zr1 C7 . . 83.23(8)
N1 Zr1 C7 . . 121.36(7)
C21A Zr1 C7 . . 159.03(9)
N2 Zr1 C19A . . 99.38(10)
N1 Zr1 C19A . . 129.90(9)
C21A Zr1 C19A . . 53.14(10)
C7 Zr1 C19A . . 107.80(10)
N2 Zr1 C17A . . 123.19(9)
N1 Zr1 C17A . . 78.34(9)
C21A Zr1 C17A . . 32.16(10)
C7 Zr1 C17A . . 147.37(10)
C19A Zr1 C17A . . 53.59(10)
N2 Zr1 C20A . . 77.76(9)
N1 Zr1 C20A . . 109.17(9)
C21A Zr1 C20A . . 31.92(9)
C7 Zr1 C20A . . 127.27(9)
C19A Zr1 C20A . . 31.84(10)
C17A Zr1 C20A . . 53.10(10)
N2 Zr1 C8 . . 82.51(8)
N1 Zr1 C8 . . 89.57(7)
C21A Zr1 C8 . . 166.47(9)
C7 Zr1 C8 . . 31.92(8)
C19A Zr1 C8 . . 139.59(9)
C17A Zr1 C8 . . 152.17(9)
C20A Zr1 C8 . . 153.83(9)
N2 Zr1 C11 . . 112.67(8)
N1 Zr1 C11 . . 126.12(7)
C21A Zr1 C11 . . 140.67(9)
C7 Zr1 C11 . . 31.69(9)
C19A Zr1 C11 . . 90.96(9)
C17A Zr1 C11 . . 116.05(10)
C20A Zr1 C11 . . 120.83(9)
C8 Zr1 C11 . . 52.69(8)
N2 Zr1 C20B . . 82.5(3)
N1 Zr1 C20B . . 97.0(2)
C7 Zr1 C20B . . 140.1(2)
C8 Zr1 C20B . . 164.1(3)
C11 Zr1 C20B . . 130.3(2)
N2 Zr1 C9 . . 111.58(8)
N1 Zr1 C9 . . 74.68(7)
C21A Zr1 C9 . . 146.65(9)
C7 Zr1 C9 . . 52.71(7)
C19A Zr1 C9 . . 138.82(9)
C17A Zr1 C9 . . 120.38(9)
C20A Zr1 C9 . . 169.86(9)
C8 Zr1 C9 . . 31.80(8)
C11 Zr1 C9 . . 52.77(7)
C20B Zr1 C9 . . 164.0(2)
N2 Zr1 C21B . . 107.1(2)
N1 Zr1 C21B . . 75.2(2)
C7 Zr1 C21B . . 160.3(3)
C8 Zr1 C21B . . 162.5(2)
C11 Zr1 C21B . . 131.1(2)
C20B Zr1 C21B . . 31.6(3)
C9 Zr1 C21B . . 132.5(2)
C1 N1 Zr1 . . 174.30(18)
C4 N2 Zr1 . . 173.79(17)
N1 C1 C2 . . 176.8(2)
C1 C2 C4 . 3_767 124.56(19)
C1 C2 C3 . . 123.53(19)
C4 C2 C3 3_767 . 111.91(18)
C2 C3 C6 . 3_767 102.16(19)
C2 C3 H3A . . 111.3
C6 C3 H3A 3_767 . 111.3
C2 C3 H3B . . 111.3
C6 C3 H3B 3_767 . 111.3
H3A C3 H3B . . 109.2
N2 C4 C2 . 3_767 129.70(19)
N2 C4 C5 . . 123.64(19)
C2 C4 C5 3_767 . 106.65(18)
C6 C5 C4 . . 104.20(18)
C6 C5 H5A . . 110.9
C4 C5 H5A . . 110.9
C6 C5 H5B . . 110.9
C4 C5 H5B . . 110.9
H5A C5 H5B . . 108.9
C5 C6 C3 . 3_767 104.6(2)
C5 C6 H6A . . 110.8
C3 C6 H6A 3_767 . 110.8
C5 C6 H6B . . 110.8
C3 C6 H6B 3_767 . 110.8
H6A C6 H6B . . 108.9
C11 C7 C8 . . 108.6(2)
C11 C7 C12 . . 125.2(3)
C8 C7 C12 . . 126.1(3)
C11 C7 Zr1 . . 74.70(13)
C8 C7 Zr1 . . 74.57(13)
C12 C7 Zr1 . . 120.79(17)
C7 C8 C9 . . 108.1(2)
C7 C8 C13 . . 125.5(3)
C9 C8 C13 . . 126.3(3)
C7 C8 Zr1 . . 73.51(13)
C9 C8 Zr1 . . 74.99(13)
C13 C8 Zr1 . . 120.81(17)
C8 C9 C10 . . 107.8(2)
C8 C9 C14 . . 127.4(3)
C10 C9 C14 . . 124.4(3)
C8 C9 Zr1 . . 73.21(12)
C10 C9 Zr1 . . 74.23(12)
C14 C9 Zr1 . . 124.35(15)
C9 C10 C11 . . 107.4(2)
C9 C10 C15 . . 124.8(3)
C11 C10 C15 . . 127.2(3)
C9 C10 Zr1 . . 73.99(12)
C11 C10 Zr1 . . 72.98(13)
C15 C10 Zr1 . . 125.56(18)
C7 C11 C10 . . 108.1(2)
C7 C11 C16 . . 123.2(3)
C10 C11 C16 . . 127.3(3)
C7 C11 Zr1 . . 73.61(13)
C10 C11 Zr1 . . 74.99(13)
C16 C11 Zr1 . . 127.92(18)
C7 C12 H12A . . 109.5
C7 C12 H12B . . 109.5
H12A C12 H12B . . 109.5
C7 C12 H12C . . 109.5
H12A C12 H12C . . 109.5
H12B C12 H12C . . 109.5
C8 C13 H13A . . 109.5
C8 C13 H13B . . 109.5
H13A C13 H13B . . 109.5
C8 C13 H13C . . 109.5
H13A C13 H13C . . 109.5
H13B C13 H13C . . 109.5
C9 C14 H14A . . 109.5
C9 C14 H14B . . 109.5
H14A C14 H14B . . 109.5
C9 C14 H14C . . 109.5
H14A C14 H14C . . 109.5
H14B C14 H14C . . 109.5
C10 C15 H15A . . 109.5
C10 C15 H15B . . 109.5
H15A C15 H15B . . 109.5
C10 C15 H15C . . 109.5
H15A C15 H15C . . 109.5
H15B C15 H15C . . 109.5
C11 C16 H16A . . 109.5
C11 C16 H16B . . 109.5
H16A C16 H16B . . 109.5
C11 C16 H16C . . 109.5
H16A C16 H16C . . 109.5
H16B C16 H16C . . 109.5
C21A C17A C18A . . 107.3(3)
C21A C17A C22A . . 126.6(3)
C18A C17A C22A . . 125.9(3)
C21A C17A Zr1 . . 73.18(16)
C18A C17A Zr1 . . 74.91(17)
C22A C17A Zr1 . . 122.3(2)
C19A C18A C17A . . 107.3(3)
C19A C18A C23A . . 125.7(4)
C17A C18A C23A . . 125.6(4)
C19A C18A Zr1 . . 72.6(2)
C17A C18A Zr1 . . 72.74(17)
C23A C18A Zr1 . . 130.5(2)
C20A C19A C18A . . 108.0(3)
C20A C19A C24A . . 123.4(4)
C18A C19A C24A . . 127.5(4)
C20A C19A Zr1 . . 74.33(19)
C18A C19A Zr1 . . 75.12(18)
C24A C19A Zr1 . . 126.1(3)
C19A C20A C21A . . 108.6(3)
C19A C20A C25A . . 127.6(3)
C21A C20A C25A . . 123.7(3)
C19A C20A Zr1 . . 73.83(19)
C21A C20A Zr1 . . 73.19(16)
C25A C20A Zr1 . . 122.8(2)
C20A C21A C17A . . 108.8(3)
C20A C21A C26A . . 124.8(3)
C17A C21A C26A . . 126.4(3)
C20A C21A Zr1 . . 74.88(16)
C17A C21A Zr1 . . 74.66(16)
C26A C21A Zr1 . . 118.8(2)
C17A C22A H22A . . 109.5
C17A C22A H22B . . 109.5
H22A C22A H22B . . 109.5
C17A C22A H22C . . 109.5
H22A C22A H22C . . 109.5
H22B C22A H22C . . 109.5
C18A C23A H23A . . 109.5
C18A C23A H23B . . 109.5
H23A C23A H23B . . 109.5
C18A C23A H23C . . 109.5
H23A C23A H23C . . 109.5
H23B C23A H23C . . 109.5
C19A C24A H24A . . 109.5
C19A C24A H24B . . 109.5
H24A C24A H24B . . 109.5
C19A C24A H24C . . 109.5
H24A C24A H24C . . 109.5
H24B C24A H24C . . 109.5
C20A C25A H25A . . 109.5
C20A C25A H25B . . 109.5
H25A C25A H25B . . 109.5
C20A C25A H25C . . 109.5
H25A C25A H25C . . 109.5
H25B C25A H25C . . 109.5
C21A C26A H26A . . 109.5
C21A C26A H26B . . 109.5
H26A C26A H26B . . 109.5
C21A C26A H26C . . 109.5
H26A C26A H26C . . 109.5
H26B C26A H26C . . 109.5
C21B C17B C18B . . 108.1(9)
C21B C17B C22B . . 125.6(8)
C18B C17B C22B . . 125.9(8)
C21B C17B Zr1 . . 74.1(7)
C18B C17B Zr1 . . 74.8(7)
C22B C17B Zr1 . . 123.2(10)
C19B C18B C17B . . 107.7(10)
C19B C18B C23B . . 125.5(8)
C17B C18B C23B . . 125.0(8)
C19B C18B Zr1 . . 74.0(8)
C17B C18B Zr1 . . 73.7(7)
C23B C18B Zr1 . . 129.7(10)
C20B C19B C18B . . 108.5(10)
C20B C19B C24B . . 125.3(8)
C18B C19B C24B . . 126.2(8)
C20B C19B Zr1 . . 72.9(8)
C18B C19B Zr1 . . 74.7(8)
C24B C19B Zr1 . . 119.2(12)
C19B C20B C21B . . 107.4(9)
C19B C20B C25B . . 125.6(8)
C21B C20B C25B . . 126.4(8)
C19B C20B Zr1 . . 75.3(8)
C21B C20B Zr1 . . 75.0(7)
C25B C20B Zr1 . . 122.2(10)
C17B C21B C20B . . 108.2(9)
C17B C21B C26B . . 125.5(8)
C20B C21B C26B . . 125.8(8)
C17B C21B Zr1 . . 74.3(7)
C20B C21B Zr1 . . 73.4(7)
C26B C21B Zr1 . . 124.7(10)
C17B C22B H22D . . 109.5
C17B C22B H22E . . 109.5
H22D C22B H22E . . 109.5
C17B C22B H22F . . 109.5
H22D C22B H22F . . 109.5
H22E C22B H22F . . 109.5
C18B C23B H23D . . 109.5
C18B C23B H23E . . 109.5
H23D C23B H23E . . 109.5
C18B C23B H23F . . 109.5
H23D C23B H23F . . 109.5
H23E C23B H23F . . 109.5
C19B C24B H24D . . 109.5
C19B C24B H24E . . 109.5
H24D C24B H24E . . 109.5
C19B C24B H24F . . 109.5
H24D C24B H24F . . 109.5
H24E C24B H24F . . 109.5
C20B C25B H25D . . 109.5
C20B C25B H25E . . 109.5
H25D C25B H25E . . 109.5
C20B C25B H25F . . 109.5
H25D C25B H25F . . 109.5
H25E C25B H25F . . 109.5
C21B C26B H26D . . 109.5
C21B C26B H26E . . 109.5
H26D C26B H26E . . 109.5
C21B C26B H26F . . 109.5
H26D C26B H26F . . 109.5
H26E C26B H26F . . 109.5
C28 C27 H27A . . 109.5
C28 C27 H27B . . 109.5
H27A C27 H27B . . 109.5
C28 C27 H27C . . 109.5
H27A C27 H27C . . 109.5
H27B C27 H27C . . 109.5
C27 C28 C29 . . 113.4(3)
C27 C28 H28A . . 108.9
C29 C28 H28A . . 108.9
C27 C28 H28B . . 108.9
C29 C28 H28B . . 108.9
H28A C28 H28B . . 107.7
C29 C29 C28 3_757 . 115.0(3)
C29 C29 H29A 3_757 . 108.5
C28 C29 H29A . . 108.5
C29 C29 H29B 3_757 . 108.5
C28 C29 H29B . . 108.5
H29A C29 H29B . . 107.5

loop_
_geom_bond_atom_site_label_1
_geom_bond_atom_site_label_2
_geom_bond_site_symmetry_2
_geom_bond_distance
Zr1 N2 . 1.9532(18)
Zr1 N1 . 2.2248(17)
Zr1 C21A . 2.533(3)
Zr1 C7 . 2.543(2)
Zr1 C19A . 2.548(4)
Zr1 C17A . 2.552(3)
Zr1 C20A . 2.554(3)
Zr1 C8 . 2.556(2)
Zr1 C11 . 2.556(2)
Zr1 C20B . 2.560(13)
Zr1 C9 . 2.579(2)
Zr1 C21B . 2.581(12)
N1 C1 . 1.158(3)
N2 C4 . 1.292(3)
C1 C2 . 1.377(3)
C2 C4 3_767 1.414(3)
C2 C3 . 1.516(3)
C3 C6 3_767 1.531(3)
C3 H3A . 0.9900
C3 H3B . 0.9900
C4 C2 3_767 1.414(3)
C4 C5 . 1.529(3)
C5 C6 . 1.527(3)
C5 H5A . 0.9900
C5 H5B . 0.9900
C6 C3 3_767 1.531(3)
C6 H6A . 0.9900
C6 H6B . 0.9900
C7 C11 . 1.392(4)
C7 C8 . 1.402(3)
C7 C12 . 1.503(4)
C8 C9 . 1.407(3)
C8 C13 . 1.498(4)
C9 C10 . 1.413(3)
C9 C14 . 1.494(3)
C10 C11 . 1.418(4)
C10 C15 . 1.498(4)
C11 C16 . 1.511(3)
C12 H12A . 0.9800
C12 H12B . 0.9800
C12 H12C . 0.9800
C13 H13A . 0.9800
C13 H13B . 0.9800
C13 H13C . 0.9800
C14 H14A . 0.9800
C14 H14B . 0.9800
C14 H14C . 0.9800
C15 H15A . 0.9800
C15 H15B . 0.9800
C15 H15C . 0.9800
C16 H16A . 0.9800
C16 H16B . 0.9800
C16 H16C . 0.9800
C17A C21A . 1.408(4)
C17A C18A . 1.430(5)
C17A C22A . 1.494(5)
C18A C19A . 1.424(5)
C18A C23A . 1.496(5)
C19A C20A . 1.400(4)
C19A C24A . 1.507(4)
C20A C21A . 1.399(4)
C20A C25A . 1.507(5)
C21A C26A . 1.503(5)
C22A H22A . 0.9800
C22A H22B . 0.9800
C22A H22C . 0.9800
C23A H23A . 0.9800
C23A H23B . 0.9800
C23A H23C . 0.9800
C24A H24A . 0.9800
C24A H24B . 0.9800
C24A H24C . 0.9800
C25A H25A . 0.9800
C25A H25B . 0.9800
C25A H25C . 0.9800
C26A H26A . 0.9800
C26A H26B . 0.9800
C26A H26C . 0.9800
C17B C21B . 1.407(11)
C17B C18B . 1.405(11)
C17B C22B . 1.499(11)
C18B C19B . 1.399(11)
C18B C23B . 1.508(11)
C19B C20B . 1.412(11)
C19B C24B . 1.499(11)
C20B C21B . 1.402(11)
C20B C25B . 1.494(11)
C21B C26B . 1.501(11)
C22B H22D . 0.9800
C22B H22E . 0.9800
C22B H22F . 0.9800
C23B H23D . 0.9800
C23B H23E . 0.9800
C23B H23F . 0.9800
C24B H24D . 0.9800
C24B H24E . 0.9800
C24B H24F . 0.9800
C25B H25D . 0.9800
C25B H25E . 0.9800
C25B H25F . 0.9800
C26B H26D . 0.9800
C26B H26E . 0.9800
C26B H26F . 0.9800
C27 C28 . 1.495(5)
C27 H27A . 0.9800
C27 H27B . 0.9800
C27 H27C . 0.9800
C28 C29 . 1.513(4)
C28 H28A . 0.9900
C28 H28B . 0.9900
C29 C29 3_757 1.486(7)
C29 H29A . 0.9900
C29 H29B . 0.9900

loop_
_geom_torsion_atom_site_label_1
_geom_torsion_atom_site_label_2
_geom_torsion_atom_site_label_3
_geom_torsion_atom_site_label_4
_geom_torsion_site_symmetry_1
_geom_torsion_site_symmetry_4
_geom_torsion
C1 C2 C3 C6 . 3_767 -163.3(2)
C4 C2 C3 C6 3_767 3_767 17.5(3)
N2 C4 C5 C6 . . -159.1(2)
C2 C4 C5 C6 3_767 . 21.3(3)
C4 C5 C6 C3 . 3_767 -31.9(3)
C11 C7 C8 C9 . . -0.1(3)
C12 C7 C8 C9 . . 175.2(2)
Zr1 C7 C8 C9 . . -67.62(15)
C11 C7 C8 C13 . . -176.0(2)
C12 C7 C8 C13 . . -0.7(4)
Zr1 C7 C8 C13 . . 116.4(2)
C11 C7 C8 Zr1 . . 67.57(16)
C12 C7 C8 Zr1 . . -117.1(2)
C7 C8 C9 C10 . . -0.1(2)
C13 C8 C9 C10 . . 175.8(2)
Zr1 C8 C9 C10 . . -66.71(15)
C7 C8 C9 C14 . . -172.6(2)
C13 C8 C9 C14 . . 3.3(4)
Zr1 C8 C9 C14 . . 120.7(2)
C7 C8 C9 Zr1 . . 66.63(16)
C13 C8 C9 Zr1 . . -117.4(2)
C8 C9 C10 C11 . . 0.2(2)
C14 C9 C10 C11 . . 173.0(2)
Zr1 C9 C10 C11 . . -65.84(15)
C8 C9 C10 C15 . . -171.5(2)
C14 C9 C10 C15 . . 1.4(4)
Zr1 C9 C10 C15 . . 122.5(2)
C8 C9 C10 Zr1 . . 66.03(15)
C14 C9 C10 Zr1 . . -121.1(2)
C8 C7 C11 C10 . . 0.2(3)
C12 C7 C11 C10 . . -175.2(2)
Zr1 C7 C11 C10 . . 67.66(16)
C8 C7 C11 C16 . . 167.5(2)
C12 C7 C11 C16 . . -7.8(4)
Zr1 C7 C11 C16 . . -125.0(2)
C8 C7 C11 Zr1 . . -67.49(16)
C12 C7 C11 Zr1 . . 117.2(2)
C9 C10 C11 C7 . . -0.2(3)
C15 C10 C11 C7 . . 171.2(2)
Zr1 C10 C11 C7 . . -66.74(16)
C9 C10 C11 C16 . . -166.9(2)
C15 C10 C11 C16 . . 4.5(4)
Zr1 C10 C11 C16 . . 126.5(3)
C9 C10 C11 Zr1 . . 66.52(15)
C15 C10 C11 Zr1 . . -122.1(3)
C21A C17A C18A C19A . . -1.7(3)
C22A C17A C18A C19A . . -175.9(3)
Zr1 C17A C18A C19A . . 64.9(2)
C21A C17A C18A C23A . . 165.6(3)
C22A C17A C18A C23A . . -8.6(5)
Zr1 C17A C18A C23A . . -127.8(3)
C21A C17A C18A Zr1 . . -66.56(19)
C22A C17A C18A Zr1 . . 119.2(3)
C17A C18A C19A C20A . . 2.7(4)
C23A C18A C19A C20A . . -164.5(3)
Zr1 C18A C19A C20A . . 67.7(2)
C17A C18A C19A C24A . . 170.6(4)
C23A C18A C19A C24A . . 3.4(6)
Zr1 C18A C19A C24A . . -124.4(4)
C17A C18A C19A Zr1 . . -65.0(2)
C23A C18A C19A Zr1 . . 127.8(4)
C18A C19A C20A C21A . . -2.7(4)
C24A C19A C20A C21A . . -171.3(4)
Zr1 C19A C20A C21A . . 65.5(2)
C18A C19A C20A C25A . . 172.6(3)
C24A C19A C20A C25A . . 4.0(6)
Zr1 C19A C20A C25A . . -119.2(3)
C18A C19A C20A Zr1 . . -68.2(2)
C24A C19A C20A Zr1 . . 123.3(4)
C19A C20A C21A C17A . . 1.7(3)
C25A C20A C21A C17A . . -173.8(3)
Zr1 C20A C21A C17A . . 67.6(2)
C19A C20A C21A C26A . . 179.3(3)
C25A C20A C21A C26A . . 3.8(5)
Zr1 C20A C21A C26A . . -114.8(3)
C19A C20A C21A Zr1 . . -65.9(2)
C25A C20A C21A Zr1 . . 118.6(3)
C18A C17A C21A C20A . . 0.0(3)
C22A C17A C21A C20A . . 174.2(3)
Zr1 C17A C21A C20A . . -67.7(2)
C18A C17A C21A C26A . . -177.6(3)
C22A C17A C21A C26A . . -3.4(5)
Zr1 C17A C21A C26A . . 114.7(3)
C18A C17A C21A Zr1 . . 67.7(2)
C22A C17A C21A Zr1 . . -118.1(3)
C21B C17B C18B C19B . . -0.4(16)
C22B C17B C18B C19B . . -173.0(14)
Zr1 C17B C18B C19B . . 66.8(11)
C21B C17B C18B C23B . . 165.3(14)
C22B C17B C18B C23B . . -7(2)
Zr1 C17B C18B C23B . . -127.5(14)
C21B C17B C18B Zr1 . . -67.2(9)
C22B C17B C18B Zr1 . . 120.3(14)
C17B C18B C19B C20B . . -0.9(17)
C23B C18B C19B C20B . . -166.6(15)
Zr1 C18B C19B C20B . . 65.6(11)
C17B C18B C19B C24B . . 178.2(17)
C23B C18B C19B C24B . . 13(3)
Zr1 C18B C19B C24B . . -115.3(18)
C17B C18B C19B Zr1 . . -66.6(9)
C23B C18B C19B Zr1 . . 127.8(15)
C18B C19B C20B C21B . . 1.9(17)
C24B C19B C20B C21B . . -177.2(16)
Zr1 C19B C20B C21B . . 68.7(9)
C18B C19B C20B C25B . . 173.9(15)
C24B C19B C20B C25B . . -5(3)
Zr1 C19B C20B C25B . . -119.3(15)
C18B C19B C20B Zr1 . . -66.8(11)
C24B C19B C20B Zr1 . . 114.1(18)
C18B C17B C21B C20B . . 1.6(15)
C22B C17B C21B C20B . . 174.2(13)
Zr1 C17B C21B C20B . . -66.1(9)
C18B C17B C21B C26B . . -170.6(13)
C22B C17B C21B C26B . . 2(2)
Zr1 C17B C21B C26B . . 121.8(14)
C18B C17B C21B Zr1 . . 67.7(9)
C22B C17B C21B Zr1 . . -119.7(14)
C19B C20B C21B C17B . . -2.2(16)
C25B C20B C21B C17B . . -174.0(14)
Zr1 C20B C21B C17B . . 66.7(9)
C19B C20B C21B C26B . . 170.0(14)
C25B C20B C21B C26B . . -2(2)
Zr1 C20B C21B C26B . . -121.1(14)
C19B C20B C21B Zr1 . . -68.9(11)
C25B C20B C21B Zr1 . . 119.2(15)
C27 C28 C29 C29 . 3_757 -178.9(4)

_cod_database_fobs_code 2241322
